data_7102526
loop_
_publ_author_name
'Dolomanov, Oleg V'
'Cordes, David B'
'Champness, Neil R'
'Blake, Alexander J'
'Hanton, Lyall R'
'Jameson, Geoffrey B'
'Schr\"oder, Martin'
'Wilson, Claire'

_publ_section_title
;
 A design strategy for four-connected coordination frameworks.
;
_journal_issue 6
_journal_name_full 'Chemical communications (Cambridge, England)'
_journal_page_first 642
_journal_page_last 643
_journal_paper_doi 10.1039/b315243j
_journal_year 2004
_chemical_formula_sum 'C30 H24 Ag Cl2 F3 N6 O3 S2'
_chemical_formula_weight 816.44
_chemical_name_common '2,3,4,5-tetra(4-pyridyl)thiophene silver triflate'
_chemical_name_systematic
;
2,3,4,5-tetra(4-pyridyl)thiophene silver triflate
;
_space_group_IT_number 141
_symmetry_cell_setting tetragonal
_symmetry_space_group_name_Hall '-I 4bd 2'
_symmetry_space_group_name_H-M 'I 41/a m d :2'
_atom_sites_solution_hydrogens geom
_atom_sites_solution_primary direct
_atom_sites_solution_secondary difmap
_audit_creation_method SHELXL-97
_cell_angle_alpha 90.00
_cell_angle_beta 90.00
_cell_angle_gamma 90.00
_cell_formula_units_Z 16
_cell_length_a 23.166(5)
_cell_length_b 23.166(5)
_cell_length_c 34.931(5)
_cell_measurement_reflns_used 9877
_cell_measurement_temperature 163(2)
_cell_measurement_theta_max 23.83
_cell_measurement_theta_min 2.49
_cell_volume 18746(6)
_computing_cell_refinement 'Bruker SMART'
_computing_data_collection 'Bruker SMART'
_computing_data_reduction 'Bruker SAINT'
_computing_molecular_graphics 'OLEX (Oleg V.Dolomanov, 2001)'
_computing_publication_material 'SHELXL-97; PLATON (Spek, 2001)'
_computing_structure_refinement 'Bruker SHELXTL'
_computing_structure_solution 'Bruker SHELXTL'
_diffrn_ambient_temperature 163(2)
_diffrn_measured_fraction_theta_full 0.998
_diffrn_measured_fraction_theta_max 0.998
_diffrn_measurement_device_type 'CCD area detector'
_diffrn_measurement_method 'phi and omega scans'
_diffrn_radiation_monochromator graphite
_diffrn_radiation_source 'fine-focus sealed tube'
_diffrn_radiation_type MoK\a
_diffrn_radiation_wavelength 0.71069
_diffrn_reflns_av_R_equivalents 0.0747
_diffrn_reflns_av_sigmaI/netI 0.0332
_diffrn_reflns_limit_h_max 28
_diffrn_reflns_limit_h_min -28
_diffrn_reflns_limit_k_max 28
_diffrn_reflns_limit_k_min -22
_diffrn_reflns_limit_l_max 39
_diffrn_reflns_limit_l_min -43
_diffrn_reflns_number 85947
_diffrn_reflns_theta_full 26.40
_diffrn_reflns_theta_max 26.40
_diffrn_reflns_theta_min 1.70
_diffrn_standards_decay_% 0
_exptl_absorpt_coefficient_mu 0.675
_exptl_absorpt_correction_T_max 1.0000
_exptl_absorpt_correction_T_min 0.8013
_exptl_absorpt_correction_type multi-scan
_exptl_absorpt_process_details 'Bruker SADABS, 1996'
_exptl_crystal_colour colourless
_exptl_crystal_density_diffrn 1.157
_exptl_crystal_density_method 'not measured'
_exptl_crystal_description block
_exptl_crystal_F_000 6560
_exptl_crystal_size_max 0.80
_exptl_crystal_size_mid 0.50
_exptl_crystal_size_min 0.50
_refine_diff_density_max 1.222
_refine_diff_density_min -0.577
_refine_diff_density_rms 0.094
_refine_ls_extinction_method none
_refine_ls_goodness_of_fit_ref 1.082
_refine_ls_hydrogen_treatment 'riding model'
_refine_ls_matrix_type full
_refine_ls_number_parameters 161
_refine_ls_number_reflns 5047
_refine_ls_number_restraints 2
_refine_ls_restrained_S_all 1.132
_refine_ls_R_factor_all 0.0815
_refine_ls_R_factor_gt 0.0589
_refine_ls_shift/su_max 0.001
_refine_ls_shift/su_mean 0.000
_refine_ls_structure_factor_coef Fsqd
_refine_ls_weighting_details 'calc w=1/[\s^2^(Fo^2^)+(0.1189P)^2^+0.0000P] where P=(Fo^2^+2Fc^2^)/3'
_refine_ls_weighting_scheme calc
_refine_ls_wR_factor_gt 0.1800
_refine_ls_wR_factor_ref 0.1908
_reflns_number_gt 3331
_reflns_number_total 5047
_reflns_threshold_expression >2sigma(I)
_cod_data_source_file b315243j.txt
_cod_data_source_block Compound_4_(sdcpat)
_cod_depositor_comments
;
The following automatic conversions were performed:
'_symmetry_cell_setting' value 'Tetragonal' changed to 'tetragonal'
according to '/home/saulius/struct/CIF-dictionaries/cif_core.dic'
dictionary named 'cif_core.dic' version 2.4.1 from 2010-06-29.

Automatic conversion script
Id: cif_fix_enum 1527 2010-12-29 10:47:43Z saulius 

The following automatic conversions were performed:

'_atom_sites_solution_hydrogens' value 'geometrically placed' was
changed to 'geom'.

Automatic conversion script
Id: cif_fix_values 6452 2018-10-05 10:23:21Z andrius 
;
_cod_original_sg_symbol_H-M I4(1)/amd
_cod_database_code 7102526

loop_
_symmetry_equiv_pos_as_xyz
'x, y, z'
'-x, -y+1/2, z'
'x, -y, -z'
'-x, y+1/2, -z'
'-y+1/4, -x+1/4, -z+3/4'
'y+1/4, x+3/4, -z+1/4'
'y+1/4, -x+1/4, z+3/4'
'-y+1/4, x+3/4, z+1/4'
'x+1/2, y+1/2, z+1/2'
'-x+1/2, -y+1, z+1/2'
'x+1/2, -y+1/2, -z+1/2'
'-x+1/2, y+1, -z+1/2'
'-y+3/4, -x+3/4, -z+5/4'
'y+3/4, x+5/4, -z+3/4'
'y+3/4, -x+3/4, z+5/4'
'-y+3/4, x+5/4, z+3/4'
'-x, -y, -z'
'x, y-1/2, -z'
'-x, y, z'
'x, -y-1/2, z'
'y-1/4, x-1/4, z-3/4'
'-y-1/4, -x-3/4, z-1/4'
'-y-1/4, x-1/4, -z-3/4'
'y-1/4, -x-3/4, -z-1/4'
'-x+1/2, -y+1/2, -z+1/2'
'x+1/2, y, -z+1/2'
'-x+1/2, y+1/2, z+1/2'
'x+1/2, -y, z+1/2'
'y+1/4, x+1/4, z-1/4'
'-y+1/4, -x-1/4, z+1/4'
'-y+1/4, x+1/4, -z-1/4'
'y+1/4, -x-1/4, -z+1/4'

loop_
_atom_site_label
_atom_site_type_symbol
_atom_site_fract_x
_atom_site_fract_y
_atom_site_fract_z
_atom_site_U_iso_or_equiv
_atom_site_adp_type
_atom_site_occupancy
_atom_site_symmetry_multiplicity
_atom_site_calc_flag
_atom_site_refinement_flags
Ag Ag 0.330503(13) 0.080503(13) 0.6250 0.0453(2) Uani 1 2 d S
N1 N 0.23046(15) 0.08597(16) 0.63974(11) 0.0570(10) Uani 1 1 d .
C2 C 0.2134(2) 0.1192(2) 0.66856(14) 0.0726(15) Uani 1 1 d .
H2 H 0.2411 0.1411 0.6813 0.087 Uiso 1 1 calc R
C3 C 0.1567(2) 0.1232(2) 0.68069(15) 0.0719(15) Uani 1 1 d .
H3 H 0.1468 0.1480 0.7006 0.086 Uiso 1 1 calc R
C4 C 0.11487(16) 0.09006(19) 0.66313(12) 0.0497(10) Uani 1 1 d .
C5 C 0.13302(19) 0.0556(2) 0.63295(13) 0.0643(13) Uani 1 1 d .
H5 H 0.1066 0.0326 0.6199 0.077 Uiso 1 1 calc R
C6 C 0.1903(2) 0.0556(2) 0.62231(14) 0.0636(13) Uani 1 1 d .
H6 H 0.2012 0.0328 0.6016 0.076 Uiso 1 1 calc R
C7 C 0.05376(17) 0.09157(18) 0.67541(12) 0.0500(10) Uani 1 1 d .
S7 S 0.0000 0.08796(7) 0.64076(5) 0.0559(4) Uani 1 2 d S
C8 C 0.03083(16) 0.09648(18) 0.71143(11) 0.0453(9) Uani 1 1 d .
C9 C 0.06440(17) 0.09457(19) 0.74782(11) 0.0471(10) Uani 1 1 d .
C10 C 0.0850(2) 0.0445(2) 0.76174(14) 0.0795(17) Uani 1 1 d .
H10 H 0.0788 0.0102 0.7486 0.095 Uiso 1 1 calc R
C11 C 0.1159(2) 0.0446(2) 0.79628(15) 0.0879(18) Uani 1 1 d .
H11 H 0.1314 0.0098 0.8046 0.105 Uiso 1 1 calc R
N12 N 0.12440(15) 0.09043(14) 0.81781(10) 0.0488(9) Uani 1 1 d .
C13 C 0.1036(2) 0.1380(2) 0.80423(14) 0.0779(16) Uani 1 1 d .
H13 H 0.1089 0.1714 0.8185 0.093 Uiso 1 1 calc R
C14 C 0.0739(3) 0.1428(2) 0.76959(15) 0.0859(18) Uani 1 1 d .
H14 H 0.0606 0.1786 0.7614 0.103 Uiso 1 1 calc R
C15 C 0.22158(19) 0.2500 0.75358(14) 0.157(2) Uani 0.50 2 d SPD
F1 O 0.1781(3) 0.2500 0.7268(2) 0.143(3) Uani 0.50 2 d SP
F2 O 0.2090(4) 0.2500 0.7950(2) 0.165(3) Uani 0.50 2 d SP
F3 O 0.2500 0.1774(3) 0.7500 0.319(10) Uani 0.50 2 d SPD
S2 S 0.22158(19) 0.2500 0.75358(14) 0.157(2) Uani 0.50 2 d SPD
O1 O 0.1781(3) 0.2500 0.7268(2) 0.143(3) Uani 0.50 2 d SP
O2 O 0.2090(4) 0.2500 0.7950(2) 0.165(3) Uani 0.50 2 d SP
O3 O 0.2500 0.1774(3) 0.7500 0.319(10) Uani 0.50 2 d SPD

loop_
_atom_site_aniso_label
_atom_site_aniso_U_11
_atom_site_aniso_U_22
_atom_site_aniso_U_33
_atom_site_aniso_U_23
_atom_site_aniso_U_13
_atom_site_aniso_U_12
Ag 0.0457(2) 0.0457(2) 0.0446(3) -0.00004(13) 0.00004(13) 0.00059(18)
N1 0.041(2) 0.076(3) 0.054(2) -0.0121(19) 0.0028(17) -0.0035(17)
C2 0.049(3) 0.094(4) 0.075(3) -0.030(3) 0.007(2) -0.019(3)
C3 0.057(3) 0.090(4) 0.069(3) -0.035(3) 0.009(2) -0.010(3)
C4 0.031(2) 0.071(3) 0.047(2) -0.003(2) 0.0036(18) 0.0008(19)
C5 0.046(3) 0.079(3) 0.067(3) -0.020(3) 0.005(2) -0.014(2)
C6 0.049(2) 0.083(3) 0.059(3) -0.029(3) 0.010(2) -0.004(3)
C7 0.040(2) 0.063(3) 0.047(2) -0.0035(19) -0.0019(18) -0.0006(19)
S7 0.0358(8) 0.0780(12) 0.0539(9) -0.0031(8) 0.000 0.000
C8 0.042(2) 0.050(2) 0.044(2) -0.0026(18) 0.0027(18) 0.0000(18)
C9 0.034(2) 0.062(3) 0.046(2) -0.0010(19) 0.0037(17) 0.0014(18)
C10 0.116(5) 0.050(3) 0.073(3) -0.012(2) -0.039(3) 0.005(3)
C11 0.120(5) 0.064(3) 0.080(4) -0.010(3) -0.045(3) 0.024(3)
N12 0.046(2) 0.051(2) 0.050(2) -0.0022(16) -0.0048(16) 0.0014(15)
C13 0.113(4) 0.052(3) 0.068(3) -0.008(2) -0.035(3) 0.009(3)
C14 0.139(5) 0.053(3) 0.065(3) -0.007(2) -0.042(3) 0.025(3)
C15 0.108(3) 0.278(8) 0.084(3) 0.000 -0.015(3) 0.000
F1 0.164(6) 0.050(3) 0.215(8) 0.000 -0.132(6) 0.000
F2 0.264(10) 0.131(6) 0.100(5) 0.000 0.040(6) 0.000
F3 0.72(3) 0.049(4) 0.192(9) 0.000 -0.272(13) 0.000
S2 0.108(3) 0.278(8) 0.084(3) 0.000 -0.015(3) 0.000
O1 0.164(6) 0.050(3) 0.215(8) 0.000 -0.132(6) 0.000
O2 0.264(10) 0.131(6) 0.100(5) 0.000 0.040(6) 0.000
O3 0.72(3) 0.049(4) 0.192(9) 0.000 -0.272(13) 0.000

loop_
_atom_type_symbol
_atom_type_description
_atom_type_scat_dispersion_real
_atom_type_scat_dispersion_imag
_atom_type_scat_source
C C 0.0033 0.0016 'International Tables Vol C Tables 4.2.6.8 and 6.1.1.4'
H H 0.0000 0.0000 'International Tables Vol C Tables 4.2.6.8 and 6.1.1.4'
N N 0.0061 0.0033 'International Tables Vol C Tables 4.2.6.8 and 6.1.1.4'
O O 0.0106 0.0060 'International Tables Vol C Tables 4.2.6.8 and 6.1.1.4'
F F 0.0171 0.0103 'International Tables Vol C Tables 4.2.6.8 and 6.1.1.4'
S S 0.1246 0.1234 'International Tables Vol C Tables 4.2.6.8 and 6.1.1.4'
Ag Ag -0.8971 1.1015 'International Tables Vol C Tables 4.2.6.8 and 6.1.1.4'
Cl Cl 0.1484 0.1585 'International Tables Vol C Tables 4.2.6.8 and 6.1.1.4'

loop_
_geom_angle_atom_site_label_1
_geom_angle_atom_site_label_2
_geom_angle_atom_site_label_3
_geom_angle
_geom_angle_site_symmetry_1
_geom_angle_site_symmetry_3
N12 Ag N12 133.12(17) 12_546 7_554
N12 Ag N1 104.66(13) 12_546 .
N12 Ag N1 105.39(13) 7_554 .
N12 Ag N1 105.39(13) 12_546 6_546
N12 Ag N1 104.66(13) 7_554 6_546
N1 Ag N1 98.67(18) . 6_546
C6 N1 C2 116.8(4) . .
C6 N1 Ag 124.1(3) . .
C2 N1 Ag 119.0(3) . .
N1 C2 C3 123.5(4) . .
C4 C3 C2 119.6(4) . .
C3 C4 C5 116.4(4) . .
C3 C4 C7 122.0(4) . .
C5 C4 C7 121.6(4) . .
C6 C5 C4 119.8(4) . .
N1 C6 C5 123.8(4) . .
C8 C7 C4 129.7(4) . .
C8 C7 S7 111.4(3) . .
C4 C7 S7 118.8(3) . .
C7 S7 C7 91.5(3) . 19
C7 C8 C8 112.8(2) . 19
C7 C8 C9 125.3(4) . .
C8 C8 C9 121.4(2) 19 .
C10 C9 C14 116.5(4) . .
C10 C9 C8 121.3(4) . .
C14 C9 C8 122.2(4) . .
C9 C10 C11 119.4(5) . .
N12 C11 C10 124.7(5) . .
C13 N12 C11 114.9(4) . .
C13 N12 Ag 125.6(3) . 12_546
C11 N12 Ag 119.4(3) . 12_546
N12 C13 C14 124.8(4) . .
C9 C14 C13 119.6(4) . .
S2 C15 C15 0.0(4) 25_556 25_556
S2 C15 F1 126.3(7) 25_556 .
C15 C15 F1 126.3(7) 25_556 .
S2 C15 F2 112.2(6) 25_556 .
C15 C15 F2 112.2(6) 25_556 .
F1 C15 F2 121.5(7) . .
S2 C15 O3 68.27(16) 25_556 25_556
C15 C15 O3 68.27(16) 25_556 25_556
F1 C15 O3 102.7(2) . 25_556
F2 C15 O3 98.0(2) . 25_556
S2 C15 F3 68.27(16) 25_556 25_556
C15 C15 F3 68.27(16) 25_556 25_556
F1 C15 F3 102.7(2) . 25_556
F2 C15 F3 98.0(2) . 25_556
O3 C15 F3 0.00(15) 25_556 25_556
S2 C15 F3 68.27(16) 25_556 .
C15 C15 F3 68.27(16) 25_556 .
F1 C15 F3 102.7(2) . .
F2 C15 F3 98.0(2) . .
O3 C15 F3 136.5(3) 25_556 .
F3 C15 F3 136.5(3) 25_556 .
S2 F3 C15 0.0(3) 25_556 25_556
S2 F3 C15 43.5(3) 25_556 .
C15 F3 C15 43.5(3) 25_556 .

loop_
_geom_bond_atom_site_label_1
_geom_bond_atom_site_label_2
_geom_bond_distance
_geom_bond_site_symmetry_2
Ag N12 2.266(3) 12_546
Ag N12 2.266(3) 7_554
Ag N1 2.377(4) .
Ag N1 2.377(4) 6_546
N1 C6 1.315(6) .
N1 C2 1.328(6) .
C2 C3 1.384(6) .
C3 C4 1.379(6) .
C4 C5 1.388(6) .
C4 C7 1.480(5) .
C5 C6 1.379(6) .
C7 C8 1.370(5) .
C7 S7 1.739(4) .
S7 C7 1.739(4) 19
C8 C8 1.428(7) 19
C8 C9 1.491(5) .
C9 C10 1.344(6) .
C9 C14 1.369(6) .
C10 C11 1.403(6) .
C11 N12 1.316(6) .
N12 C13 1.292(6) .
N12 Ag 2.266(3) 12_546
C13 C14 1.397(6) .
C15 S2 1.340(9) 25_556
C15 C15 1.340(9) 25_556
C15 F1 1.374(6) .
C15 F2 1.476(8) .
C15 O3 1.810(6) 25_556
C15 F3 1.810(6) 25_556
C15 F3 1.810(6) .
F3 S2 1.810(6) 25_556
F3 C15 1.810(6) 25_556
